data_4080130
loop_
_publ_author_name
'Hamidi, Shima'
'Jende, Lars N.'
'Martin Dietrich, H.'
'Maichle-M\"ossmer, C\"acilia'
'T\"ornroos, Karl W.'
'Deacon, Glen B.'
'Junk, Peter C.'
'Anwander, Reiner'

_publ_section_title
;
 C--H Bond Activation and Isoprene Polymerization by Rare-Earth-Metal
 Tetramethylaluminate Complexes Bearing Formamidinato N-Ancillary Ligands
;
_journal_issue 5
_journal_name_full Organometallics
_journal_page_first 1209
_journal_paper_doi 10.1021/om301010m
_journal_volume 32
_journal_year 2013
_chemical_formula_sum 'C29 H51 Al2 N2 Y'
_chemical_formula_weight 570.59
_chemical_name_systematic
; 
 ? 
;
_space_group_IT_number 2
_symmetry_cell_setting triclinic
_symmetry_space_group_name_Hall '-P 1'
_symmetry_space_group_name_H-M 'P -1'
_atom_sites_solution_hydrogens geom
_atom_sites_solution_primary direct
_atom_sites_solution_secondary difmap
_audit_creation_method SHELXL-97
_cell_angle_alpha 112.244(7)
_cell_angle_beta 102.724(7)
_cell_angle_gamma 91.594(7)
_cell_formula_units_Z 2
_cell_length_a 11.5677(11)
_cell_length_b 12.5648(11)
_cell_length_c 12.6101(11)
_cell_measurement_reflns_used 25953
_cell_measurement_temperature 173(2)
_cell_measurement_theta_max 59.18
_cell_measurement_theta_min 4.9
_cell_volume 1642.2(3)
_computing_cell_refinement X-AREA
_computing_data_collection X-AREA
_computing_data_reduction X-AREA
_computing_structure_refinement 'SHELXL-97 (Sheldrick, 1997)'
_computing_structure_solution 'SHELXS-97 (Sheldrick, 1990)'
_diffrn_ambient_temperature 173(2)
_diffrn_measured_fraction_theta_full 0.995
_diffrn_measured_fraction_theta_max 0.995
_diffrn_measurement_device_type 'STOE IPDS II'
_diffrn_measurement_method omega-scans
_diffrn_radiation_monochromator graphite
_diffrn_radiation_source 'fine-focus sealed tube'
_diffrn_radiation_type MoK\a
_diffrn_radiation_wavelength 0.71073
_diffrn_reflns_av_R_equivalents 0.1009
_diffrn_reflns_av_sigmaI/netI 0.0668
_diffrn_reflns_limit_h_max 14
_diffrn_reflns_limit_h_min -14
_diffrn_reflns_limit_k_max 15
_diffrn_reflns_limit_k_min -15
_diffrn_reflns_limit_l_max 15
_diffrn_reflns_limit_l_min -15
_diffrn_reflns_number 24081
_diffrn_reflns_theta_full 26.37
_diffrn_reflns_theta_max 26.37
_diffrn_reflns_theta_min 2.69
_exptl_absorpt_coefficient_mu 1.847
_exptl_absorpt_correction_T_max 0.36952
_exptl_absorpt_correction_T_min 0.20934
_exptl_absorpt_correction_type empirical
_exptl_absorpt_process_details mulabs
_exptl_crystal_colour colourless
_exptl_crystal_density_diffrn 1.154
_exptl_crystal_density_method 'not measured'
_exptl_crystal_description block
_exptl_crystal_F_000 608
_exptl_crystal_size_max 0.60
_exptl_crystal_size_mid 0.50
_exptl_crystal_size_min 0.35
_refine_diff_density_max 1.786
_refine_diff_density_min -1.742
_refine_diff_density_rms 0.107
_refine_ls_extinction_method none
_refine_ls_goodness_of_fit_ref 1.109
_refine_ls_hydrogen_treatment mixed
_refine_ls_matrix_type full
_refine_ls_number_parameters 305
_refine_ls_number_reflns 6685
_refine_ls_number_restraints 56
_refine_ls_restrained_S_all 1.139
_refine_ls_R_factor_all 0.0727
_refine_ls_R_factor_gt 0.0696
_refine_ls_shift/su_max 0.025
_refine_ls_shift/su_mean 0.000
_refine_ls_structure_factor_coef Fsqd
_refine_ls_weighting_details 'calc w=1/[\s^2^(Fo^2^)+(0.0601P)^2^+5.1724P] where P=(Fo^2^+2Fc^2^)/3'
_refine_ls_weighting_scheme calc
_refine_ls_wR_factor_gt 0.1720
_refine_ls_wR_factor_ref 0.1746
_reflns_number_gt 6369
_reflns_number_total 6685
_reflns_threshold_expression >2sigma(I)
_cod_data_source_file om301010m_si_001.cif
_cod_data_source_block 2a
_cod_original_sg_symbol_H-M P-1
_cod_database_code 4080130

loop_
_symmetry_equiv_pos_as_xyz
'x, y, z'
'-x, -y, -z'

loop_
_atom_site_label
_atom_site_type_symbol
_atom_site_fract_x
_atom_site_fract_y
_atom_site_fract_z
_atom_site_U_iso_or_equiv
_atom_site_adp_type
_atom_site_occupancy
_atom_site_symmetry_multiplicity
_atom_site_calc_flag
_atom_site_refinement_flags
Y1 Y 0.76673(3) 0.77744(3) 0.55466(3) 0.02578(14) Uani 1 1 d .
Al1 Al 0.77979(14) 0.53227(13) 0.37797(13) 0.0394(4) Uani 1 1 d .
Al2 Al 0.68158(14) 0.92502(13) 0.43473(13) 0.0371(3) Uani 1 1 d .
N1 N 0.7316(3) 0.7609(3) 0.7308(3) 0.0284(8) Uani 1 1 d .
N2 N 0.8823(3) 0.9118(3) 0.7292(3) 0.0270(8) Uani 1 1 d .
C1 C 0.9192(4) 0.6558(4) 0.5016(4) 0.0416(12) Uani 1 1 d .
H1A H 0.9283 0.6517 0.5790 0.062 Uiso 1 1 calc R
H1B H 0.9012 0.7333 0.5073 0.062 Uiso 1 1 calc R
H1C H 0.9935 0.6405 0.4764 0.062 Uiso 1 1 calc R
C2 C 0.6243(4) 0.5862(4) 0.4208(4) 0.0395(11) Uani 1 1 d .
H2A H 0.5594 0.5222 0.3785 0.059 Uiso 1 1 calc R
H2B H 0.6048 0.6513 0.3980 0.059 Uiso 1 1 calc R
H2C H 0.6344 0.6110 0.5062 0.059 Uiso 1 1 calc R
C3 C 0.8090(6) 0.5288(6) 0.2228(5) 0.0585(16) Uani 1 1 d .
H3A H 0.8950 0.5345 0.2286 0.088 Uiso 1 1 calc R
H3B H 0.7764 0.5941 0.2073 0.088 Uiso 1 1 calc R
H3C H 0.7695 0.4559 0.1579 0.088 Uiso 1 1 calc R
C4 C 0.7658(7) 0.3841(5) 0.3993(6) 0.069(2) Uani 1 1 d .
H4A H 0.6857 0.3687 0.4083 0.103 Uiso 1 1 calc R
H4B H 0.8256 0.3896 0.4702 0.103 Uiso 1 1 calc R
H4C H 0.7791 0.3208 0.3300 0.103 Uiso 1 1 calc R
C5 C 0.8407(5) 0.8739(5) 0.4172(4) 0.0388(11) Uani 1 1 d .
H5A H 0.8314 0.7897 0.3734 0.058 Uiso 1 1 calc R
H5B H 0.8947 0.8947 0.4956 0.058 Uiso 1 1 calc R
H5C H 0.8740 0.9122 0.3739 0.058 Uiso 1 1 calc R
C6 C 0.6046(4) 0.8865(5) 0.5678(4) 0.0375(11) Uani 1 1 d .
H6A H 0.5320 0.9240 0.5758 0.056 Uiso 1 1 calc R
H6B H 0.6633 0.9162 0.6446 0.056 Uiso 1 1 calc R
H6C H 0.5850 0.8025 0.5409 0.056 Uiso 1 1 calc R
C7 C 0.7270(6) 1.0979(5) 0.4846(6) 0.0559(15) Uani 1 1 d .
H7A H 0.7039 1.1180 0.4155 0.084 Uiso 1 1 calc R
H7B H 0.8134 1.1174 0.5180 0.084 Uiso 1 1 calc R
H7C H 0.6854 1.1417 0.5443 0.084 Uiso 1 1 calc R
C8 C 0.5677(6) 0.8291(6) 0.2934(5) 0.0544(15) Uani 1 1 d .
H8A H 0.5937 0.7522 0.2618 0.082 Uiso 1 1 calc R
H8B H 0.5606 0.8638 0.2349 0.082 Uiso 1 1 calc R
H8C H 0.4900 0.8217 0.3107 0.082 Uiso 1 1 calc R
C9 C 0.6490(3) 0.7063(3) 0.8012(3) 0.0361(10) Uani 1 1 d GU
C10 C 0.6530(3) 0.5914(3) 0.7873(3) 0.0411(11) Uani 1 1 d GU
C11 C 0.5885(3) 0.5452(2) 0.8441(3) 0.0544(14) Uani 1 1 d GU
H11 H 0.5912 0.4666 0.8346 0.065 Uiso 1 1 calc R
C12 C 0.5201(3) 0.6138(4) 0.9148(3) 0.0669(16) Uani 1 1 d GU
H12 H 0.4760 0.5822 0.9536 0.080 Uiso 1 1 calc R
C13 C 0.5161(3) 0.7287(3) 0.9287(3) 0.0543(13) Uani 1 1 d GU
H13 H 0.4694 0.7756 0.9771 0.065 Uiso 1 1 calc R
C14 C 0.5806(3) 0.7749(2) 0.8720(3) 0.0401(11) Uani 1 1 d GU
C15 C 0.7330(5) 0.5258(5) 0.7100(5) 0.0480(13) Uani 1 1 d .
H15A H 0.7107 0.4416 0.6843 0.058 Uiso 1 1 calc R
H15B H 0.7189 0.5433 0.6383 0.058 Uiso 1 1 calc R
C16 C 0.8588(6) 0.5549(6) 0.7699(7) 0.069(2) Uani 1 1 d .
H16A H 0.8836 0.6363 0.7877 0.104 Uiso 1 1 calc R
H16B H 0.9053 0.5054 0.7187 0.104 Uiso 1 1 calc R
H16C H 0.8726 0.5426 0.8437 0.104 Uiso 1 1 calc R
C17 C 0.5761(4) 0.8964(5) 0.8795(4) 0.0426(12) Uani 1 1 d D
H17A H 0.5956 0.9529 0.9628 0.051 Uiso 1 1 calc R
H17B H 0.6316 0.9160 0.8382 0.051 Uiso 1 1 calc R
C18 C 0.4519(5) 0.8935(6) 0.8200(5) 0.0523(15) Uani 1 1 d D
H18A H 0.4362 0.8396 0.7369 0.078 Uiso 1 1 calc R
H18B H 0.4371 0.9712 0.8241 0.078 Uiso 1 1 calc R
H18C H 0.3990 0.8677 0.8588 0.078 Uiso 1 1 calc R
C19 C 0.8202(4) 0.8564(4) 0.7878(4) 0.0289(9) Uani 1 1 d D
H19 H 0.834(4) 0.885(4) 0.8702(18) 0.017(10) Uiso 1 1 d D
C20 C 0.9787(4) 1.0131(4) 0.7918(4) 0.0268(9) Uani 1 1 d .
C21 C 1.0909(4) 0.9969(4) 0.8209(4) 0.0322(10) Uani 1 1 d .
C22 C 1.1827(4) 1.0977(5) 0.8803(4) 0.0382(11) Uani 1 1 d .
H22 H 1.2627 1.0820 0.8996 0.046 Uiso 1 1 calc R
C23 C 1.1664(5) 1.2100(4) 0.9105(4) 0.0405(12) Uani 1 1 d .
H23 H 1.2295 1.2721 0.9495 0.049 Uiso 1 1 calc R
C24 C 1.0563(4) 1.2239(4) 0.8809(4) 0.0402(11) Uani 1 1 d .
H24 H 1.0352 1.3001 0.8985 0.048 Uiso 1 1 calc R
C25 C 0.9637(4) 1.1267(4) 0.8214(4) 0.0339(10) Uani 1 1 d D
C26 C 1.1147(4) 0.8768(4) 0.7917(4) 0.0370(11) Uani 1 1 d .
H26A H 1.1918 0.8668 0.7695 0.044 Uiso 1 1 calc R
H26B H 1.0511 0.8246 0.7234 0.044 Uiso 1 1 calc R
C27 C 1.1190(5) 0.8454(5) 0.8978(5) 0.0488(14) Uani 1 1 d .
H27A H 1.1811 0.8981 0.9656 0.073 Uiso 1 1 calc R
H27B H 1.1371 0.7655 0.8785 0.073 Uiso 1 1 calc R
H27C H 1.0414 0.8525 0.9175 0.073 Uiso 1 1 calc R
C28 C 0.8359(5) 1.1405(5) 0.7914(7) 0.0680(15) Uani 1 1 d D
H28A H 0.7917 1.1067 0.8324 0.082 Uiso 1 1 calc R
H28B H 0.8016 1.1002 0.7051 0.082 Uiso 1 1 calc R
C29 C 0.8258(5) 1.2659(5) 0.8295(7) 0.0680(15) Uani 1 1 d .
H29A H 0.8591 1.3048 0.9152 0.102 Uiso 1 1 calc R
H29B H 0.7416 1.2774 0.8099 0.102 Uiso 1 1 calc R
H29C H 0.8701 1.2985 0.7887 0.102 Uiso 1 1 calc R

loop_
_atom_site_aniso_label
_atom_site_aniso_U_11
_atom_site_aniso_U_22
_atom_site_aniso_U_33
_atom_site_aniso_U_23
_atom_site_aniso_U_13
_atom_site_aniso_U_12
Y1 0.0256(2) 0.0280(2) 0.0207(2) 0.00922(16) -0.00018(15) 0.00841(15)
Al1 0.0402(8) 0.0333(7) 0.0311(7) 0.0043(6) -0.0036(6) 0.0120(6)
Al2 0.0405(8) 0.0427(8) 0.0318(7) 0.0216(6) 0.0022(6) 0.0152(6)
N1 0.0266(18) 0.0319(19) 0.0232(17) 0.0117(15) -0.0027(14) 0.0084(14)
N2 0.0261(18) 0.0290(18) 0.0217(17) 0.0094(14) -0.0017(14) 0.0067(14)
C1 0.033(2) 0.046(3) 0.034(2) 0.007(2) -0.001(2) 0.020(2)
C2 0.032(2) 0.038(3) 0.034(2) 0.008(2) -0.008(2) 0.0067(19)
C3 0.058(4) 0.064(4) 0.038(3) 0.008(3) 0.004(3) 0.013(3)
C4 0.089(5) 0.035(3) 0.063(4) 0.010(3) -0.006(4) 0.023(3)
C5 0.042(3) 0.049(3) 0.032(2) 0.022(2) 0.009(2) 0.013(2)
C6 0.034(2) 0.049(3) 0.033(2) 0.018(2) 0.0072(19) 0.023(2)
C7 0.073(4) 0.050(3) 0.051(3) 0.031(3) 0.008(3) 0.020(3)
C8 0.058(4) 0.071(4) 0.038(3) 0.031(3) 0.002(3) 0.022(3)
C9 0.032(2) 0.041(2) 0.028(2) 0.0144(19) -0.0076(17) 0.0044(18)
C10 0.042(3) 0.041(2) 0.033(2) 0.018(2) -0.0118(19) -0.003(2)
C11 0.057(3) 0.051(3) 0.046(3) 0.026(2) -0.015(2) -0.004(2)
C12 0.051(3) 0.087(4) 0.053(3) 0.034(3) -0.015(2) -0.010(3)
C13 0.039(3) 0.077(3) 0.042(3) 0.023(3) 0.002(2) 0.009(3)
C14 0.028(2) 0.059(3) 0.030(2) 0.018(2) -0.0011(18) 0.007(2)
C15 0.063(4) 0.036(3) 0.042(3) 0.019(2) 0.000(3) 0.013(2)
C16 0.072(4) 0.063(4) 0.066(4) 0.024(3) 0.003(3) 0.035(3)
C17 0.031(2) 0.058(3) 0.034(3) 0.014(2) 0.004(2) 0.017(2)
C18 0.039(3) 0.075(4) 0.043(3) 0.025(3) 0.006(2) 0.024(3)
C19 0.025(2) 0.033(2) 0.024(2) 0.0098(18) -0.0008(16) 0.0142(17)
C20 0.029(2) 0.032(2) 0.0176(18) 0.0101(17) 0.0012(16) 0.0036(17)
C21 0.031(2) 0.041(2) 0.022(2) 0.0119(19) -0.0002(17) 0.0096(18)
C22 0.032(2) 0.047(3) 0.028(2) 0.013(2) -0.0029(19) 0.006(2)
C23 0.040(3) 0.038(3) 0.033(2) 0.012(2) -0.006(2) -0.010(2)
C24 0.050(3) 0.031(2) 0.033(2) 0.011(2) 0.002(2) 0.005(2)
C25 0.038(2) 0.032(2) 0.026(2) 0.0100(19) -0.0001(18) 0.0086(19)
C26 0.032(2) 0.046(3) 0.027(2) 0.011(2) -0.0017(18) 0.012(2)
C27 0.050(3) 0.051(3) 0.042(3) 0.021(3) -0.002(2) 0.016(2)
C28 0.063(3) 0.044(2) 0.077(3) 0.016(2) -0.013(2) 0.020(2)
C29 0.063(3) 0.044(2) 0.077(3) 0.016(2) -0.013(2) 0.020(2)

loop_
_atom_type_symbol
_atom_type_description
_atom_type_scat_dispersion_real
_atom_type_scat_dispersion_imag
_atom_type_scat_source
C C 0.0033 0.0016 'International Tables Vol C Tables 4.2.6.8 and 6.1.1.4'
H H 0.0000 0.0000 'International Tables Vol C Tables 4.2.6.8 and 6.1.1.4'
N N 0.0061 0.0033 'International Tables Vol C Tables 4.2.6.8 and 6.1.1.4'
Al Al 0.0645 0.0514 'International Tables Vol C Tables 4.2.6.8 and 6.1.1.4'
Y Y -2.7962 3.5667 'International Tables Vol C Tables 4.2.6.8 and 6.1.1.4'

loop_
_geom_angle_atom_site_label_1
_geom_angle_atom_site_label_2
_geom_angle_atom_site_label_3
_geom_angle
N2 Y1 N1 65.35(13)
N2 Y1 C19 33.59(14)
N1 Y1 C19 31.76(13)
N2 Y1 Al2 100.44(9)
N1 Y1 Al2 131.94(9)
C1 Y1 C2 83.05(16)
C19 Y1 Al2 120.68(10)
N2 Y1 Al1 137.85(9)
N1 Y1 Al1 107.65(9)
C19 Y1 Al1 127.97(10)
Al2 Y1 Al1 111.34(4)
C4 Al1 C3 118.7(3)
C4 Al1 C2 96.7(3)
C3 Al1 C2 118.6(2)
C4 Al1 C1 114.8(3)
C3 Al1 C1 101.2(3)
C2 Al1 C1 107.0(2)
C4 Al1 Y1 128.0(2)
C3 Al1 Y1 113.3(2)
C2 Al1 Y1 57.16(14)
C1 Al1 Y1 51.32(13)
C8 Al2 C5 106.7(3)
C8 Al2 C7 124.5(3)
C5 Al2 C7 98.0(3)
C8 Al2 C6 99.4(3)
C5 Al2 C6 117.01(19)
C7 Al2 C6 112.2(2)
C8 Al2 Y1 106.2(2)
C5 Al2 Y1 64.96(15)
C7 Al2 Y1 129.28(18)
C6 Al2 Y1 52.90(12)
C19 N1 C9 124.8(3)
C19 N1 Y1 82.5(3)
C9 N1 Y1 151.8(2)
C19 N2 C20 125.0(3)
C19 N2 Y1 86.4(2)
C20 N2 Y1 148.6(3)
AL1 C1 Y1 86.06(13)
AL1 C2 Y1 81.71(17)
AL2 C5 Y1 73.47(16)
AL2 C6 Y1 77.36(16)
C10 C9 C14 120.0
C10 C9 N1 118.6(2)
C14 C9 N1 121.4(2)
C11 C10 C9 120.0
C11 C10 C15 124.8(3)
C9 C10 C15 115.2(3)
C12 C11 C10 120.0
C13 C12 C11 120.0
C12 C13 C14 120.0
C13 C14 C9 120.0
C13 C14 C17 122.5(3)
C9 C14 C17 117.5(3)
C16 C15 C10 113.0(5)
C18 C17 C14 102.3(4)
N1 C19 N2 125.7(4)
N1 C19 Y1 65.7(2)
N2 C19 Y1 60.0(2)
C21 C20 C25 112.9(4)
C21 C20 N2 120.7(4)
C25 C20 N2 126.4(4)
C20 C21 C26 116.3(4)
C20 C21 C22 119.1(4)
C26 C21 C22 124.6(4)
C23 C22 C21 127.4(5)
C24 C23 C22 112.5(5)
C23 C24 C25 121.7(5)
C20 C25 C24 126.4(4)
C20 C25 C28 110.7(4)
C24 C25 C28 122.7(4)
C21 C26 C27 109.8(4)
C25 C28 C29 107.9(5)

loop_
_geom_bond_atom_site_label_1
_geom_bond_atom_site_label_2
_geom_bond_distance
Y1 N2 2.291(3)
Y1 N1 2.426(4)
Y1 C1 2.403(4)
Y1 C2 2.606(5)
Y1 C5 2.710(5)
Y1 C6 2.343(4)
Y1 C19 2.639(4)
Y1 Al2 2.8748(14)
Y1 Al1 3.0747(15)
Al1 C4 1.987(7)
Al1 C3 2.043(7)
Al1 C2 2.050(5)
Al1 C1 2.088(5)
Al2 C8 1.902(6)
Al2 C5 1.997(5)
Al2 C7 2.037(6)
Al2 C6 2.257(5)
N1 C19 1.401(6)
N1 C9 1.723(5)
N2 C19 1.463(6)
N2 C20 1.503(5)
C9 C10 1.3900
C9 C14 1.3900
C10 C11 1.3900
C10 C15 1.522(7)
C11 C12 1.3900
C12 C13 1.3900
C13 C14 1.3900
C14 C17 1.496(6)
C15 C16 1.449(9)
C17 C18 1.459(6)
C20 C21 1.312(6)
C20 C25 1.359(6)
C21 C26 1.461(7)
C21 C22 1.466(7)
C22 C23 1.345(7)
C23 C24 1.282(7)
C24 C25 1.443(7)
C25 C28 1.476(6)
C26 C27 1.522(7)
C28 C29 1.479(8)
